data_7045568
loop_
_publ_author_name
'Lu, Taotao'
'Liu, Zhiming'
'Steren, Carlos A.'
'Fei, Fan'
'Cook, Tabitha M.'
'Chen, Xue-Tai'
'Xue, Zi-Ling'

_publ_section_title
;
 Synthesis, structural characterization and NMR studies of group 10 metal
 complexes with macrocyclic amine N-heterocyclic carbene ligands.
;
_journal_issue 12
_journal_name_full 'Dalton transactions (Cambridge, England : 2003)'
_journal_page_first 4282
_journal_page_last 4292
_journal_paper_doi 10.1039/c7dt04666a
_journal_volume 47
_journal_year 2018
_chemical_formula_moiety 'C22 H26 N6 Pt, 2(P F6)'
_chemical_formula_sum 'C22 H26 F12 N6 P2 Pt'
_chemical_formula_weight 859.52
_space_group_crystal_system triclinic
_space_group_IT_number 2
_space_group_name_Hall '-P 1'
_space_group_name_H-M_alt 'P -1'
_symmetry_space_group_name_Hall '-P 1'
_symmetry_space_group_name_H-M 'P -1'
_atom_sites_solution_hydrogens mixed
_audit_creation_method SHELXL-2014/7
_audit_update_record
;
2018-01-19 deposited with the CCDC.
2018-02-02 downloaded from the CCDC.
;
_cell_angle_alpha 82.780(4)
_cell_angle_beta 64.264(4)
_cell_angle_gamma 74.900(4)
_cell_formula_units_Z 1
_cell_length_a 8.878(2)
_cell_length_b 9.179(2)
_cell_length_c 9.616(2)
_cell_measurement_reflns_used 3259
_cell_measurement_temperature 293(2)
_cell_measurement_theta_max 27.67
_cell_measurement_theta_min 2.30
_cell_volume 681.4(3)
_computing_cell_refinement 'Bruker SAINT'
_computing_data_collection 'Bruker APEX2'
_computing_data_reduction 'Bruker SAINT'
_computing_molecular_graphics 'Bruker SHELXTL'
_computing_publication_material 'Bruker SHELXTL'
_computing_structure_refinement 'SHELXL-2014/7 (Sheldrick, 2014)'
_computing_structure_solution 'SHELXS-97 (Sheldrick 2008)'
_diffrn_ambient_temperature 293(2)
_diffrn_measured_fraction_theta_full 0.991
_diffrn_measured_fraction_theta_max 0.983
_diffrn_measurement_device_type 'CCD area detector'
_diffrn_measurement_method 'phi and omega scans'
_diffrn_radiation_type MoK\a
_diffrn_radiation_wavelength 0.71073
_diffrn_reflns_av_R_equivalents 0.0225
_diffrn_reflns_av_unetI/netI 0.0421
_diffrn_reflns_Laue_measured_fraction_full 0.991
_diffrn_reflns_Laue_measured_fraction_max 0.983
_diffrn_reflns_limit_h_max 11
_diffrn_reflns_limit_h_min -11
_diffrn_reflns_limit_k_max 11
_diffrn_reflns_limit_k_min -12
_diffrn_reflns_limit_l_max 12
_diffrn_reflns_limit_l_min -8
_diffrn_reflns_number 4729
_diffrn_reflns_point_group_measured_fraction_full 0.991
_diffrn_reflns_point_group_measured_fraction_max 0.983
_diffrn_reflns_theta_full 25.242
_diffrn_reflns_theta_max 27.848
_diffrn_reflns_theta_min 2.298
_diffrn_source 'sealed tube'
_exptl_absorpt_coefficient_mu 5.375
_exptl_absorpt_correction_T_max 0.7456
_exptl_absorpt_correction_T_min 0.4578
_exptl_absorpt_correction_type multi-scan
_exptl_absorpt_process_details 'SADABS (Bruker, 2014)'
_exptl_crystal_colour brown
_exptl_crystal_density_diffrn 2.095
_exptl_crystal_description block
_exptl_crystal_F_000 416
_exptl_crystal_size_max 0.230
_exptl_crystal_size_mid 0.220
_exptl_crystal_size_min 0.190
_refine_diff_density_max 1.300
_refine_diff_density_min -1.452
_refine_diff_density_rms 0.114
_refine_ls_extinction_method none
_refine_ls_goodness_of_fit_ref 1.050
_refine_ls_hydrogen_treatment mixed
_refine_ls_matrix_type full
_refine_ls_number_parameters 276
_refine_ls_number_reflns 3188
_refine_ls_number_restraints 1022
_refine_ls_restrained_S_all 1.085
_refine_ls_R_factor_all 0.0298
_refine_ls_R_factor_gt 0.0296
_refine_ls_shift/su_max 0.000
_refine_ls_shift/su_mean 0.000
_refine_ls_structure_factor_coef Fsqd
_refine_ls_weighting_details 'w=1/[\s^2^(Fo^2^)+(0.0360P)^2^+0.4852P] where P=(Fo^2^+2Fc^2^)/3'
_refine_ls_weighting_scheme calc
_refine_ls_wR_factor_gt 0.0713
_refine_ls_wR_factor_ref 0.0714
_reflns_Friedel_coverage 0.000
_reflns_number_gt 3170
_reflns_number_total 3188
_reflns_threshold_expression 'I > 2\s(I)'
_cod_data_source_file c7dt04666a2.cif
_cod_data_source_block 6a
_cod_depositor_comments 'Adding full bibliography for 7045565--7045570.cif.'
_cod_database_code 7045568
_shelx_shelxl_version_number 2014/7
_shelx_space_group_comment
;
The symmetry employed for this shelxl refinement is uniquely defined
by the following loop, which should always be used as a source of
symmetry information in preference to the above space-group names.
They are only intended as comments.
;
_shelx_estimated_absorpt_t_min 0.371
_shelx_estimated_absorpt_t_max 0.428

loop_
_space_group_symop_operation_xyz
'x, y, z'
'-x, -y, -z'

loop_
_atom_site_label
_atom_site_type_symbol
_atom_site_fract_x
_atom_site_fract_y
_atom_site_fract_z
_atom_site_U_iso_or_equiv
_atom_site_adp_type
_atom_site_occupancy
_atom_site_site_symmetry_order
_atom_site_calc_flag
_atom_site_refinement_flags_posn
_atom_site_refinement_flags_adp
_atom_site_refinement_flags_occupancy
_atom_site_disorder_assembly
_atom_site_disorder_group
C1 C 0.5392(5) 0.5708(5) 0.2795(5) 0.0392(9) Uani 1 1 d . . . . .
C2 C 0.5169(6) 0.7104(5) 0.0750(5) 0.0422(9) Uani 1 1 d . . . . .
C3 C 0.6486(5) 0.5841(5) 0.0193(5) 0.0412(9) Uani 1 1 d . . . . .
C4 C 0.7429(6) 0.5590(6) -0.1392(6) 0.0502(11) Uani 1 1 d . . . . .
H4A H 0.8319 0.4741 -0.1769 0.060 Uiso 1 1 calc R U . . .
C5 C 0.6982(7) 0.6653(7) -0.2363(6) 0.0592(13) Uani 1 1 d . . . . .
H5A H 0.7574 0.6515 -0.3424 0.071 Uiso 1 1 calc R U . . .
C6 C 0.5666(8) 0.7936(7) -0.1807(7) 0.0599(13) Uani 1 1 d . . . . .
H6A H 0.5415 0.8641 -0.2505 0.072 Uiso 1 1 calc R U . . .
C7 C 0.4717(7) 0.8190(6) -0.0232(6) 0.0545(11) Uani 1 1 d . . . . .
H7A H 0.3828 0.9041 0.0143 0.065 Uiso 1 1 calc R U . . .
N1 N 0.6601(4) 0.5018(4) 0.1465(4) 0.0402(7) Uani 1 1 d . . . . .
N2 N 0.4517(4) 0.6965(4) 0.2351(4) 0.0391(7) Uani 1 1 d D . . . .
Pt1 Pt 0.5000 0.5000 0.5000 0.03595(9) Uani 1 2 d S . P . .
P1 P 0.1727(14) 0.1430(12) 0.6993(12) 0.057(3) Uani 0.43(2) 1 d D U P A 1
F1 F -0.0107(15) 0.121(2) 0.8147(17) 0.100(4) Uani 0.43(2) 1 d D U P A 1
F2 F 0.3564(14) 0.1700(18) 0.5795(15) 0.080(3) Uani 0.43(2) 1 d D U P A 1
F3 F 0.143(2) 0.1055(16) 0.5567(15) 0.077(3) Uani 0.43(2) 1 d D U P A 1
F4 F 0.0930(19) 0.3168(12) 0.678(2) 0.107(5) Uani 0.43(2) 1 d D U P A 1
F5 F 0.2070(19) 0.1799(18) 0.8361(14) 0.087(3) Uani 0.43(2) 1 d D U P A 1
F6 F 0.2536(17) -0.0292(10) 0.7150(17) 0.079(3) Uani 0.43(2) 1 d D U P A 1
P1' P 0.1662(8) 0.1540(8) 0.7057(8) 0.0434(15) Uani 0.57(2) 1 d D U P A 2
F1' F -0.0329(10) 0.1712(12) 0.8097(11) 0.072(2) Uani 0.57(2) 1 d D U P A 2
F2' F 0.3627(12) 0.1437(14) 0.5998(16) 0.100(4) Uani 0.57(2) 1 d D U P A 2
F3' F 0.1521(17) 0.0709(14) 0.5779(14) 0.092(3) Uani 0.57(2) 1 d D U P A 2
F4' F 0.1185(14) 0.3139(10) 0.6250(12) 0.082(3) Uani 0.57(2) 1 d D U P A 2
F5' F 0.1722(13) 0.2489(16) 0.8297(10) 0.084(3) Uani 0.57(2) 1 d D U P A 2
F6' F 0.2122(15) -0.0006(12) 0.7817(19) 0.117(4) Uani 0.57(2) 1 d D U P A 2
C8 C 0.3127(6) 0.8090(5) 0.3388(6) 0.0532(11) Uani 0.859(10) 1 d D U P B 3
H8A H 0.2451 0.8676 0.2856 0.064 Uiso 0.859(10) 1 calc R U P B 3
H8B H 0.3606 0.8773 0.3682 0.064 Uiso 0.859(10) 1 calc R U P B 3
C9 C 0.1990(7) 0.7378(10) 0.4806(6) 0.0532(15) Uani 0.859(10) 1 d D U P B 3
H9A H 0.1714 0.6540 0.4518 0.064 Uiso 0.859(10) 1 calc R U P B 3
H9B H 0.0925 0.8110 0.5336 0.064 Uiso 0.859(10) 1 calc R U P B 3
N3 N 0.2862(5) 0.6823(5) 0.5872(5) 0.0384(10) Uani 0.859(10) 1 d D U P B 3
H3 H 0.317(8) 0.760(7) 0.609(7) 0.046 Uiso 0.859(10) 1 d . U P B 3
C10 C 0.1511(6) 0.6550(7) 0.7397(6) 0.0499(14) Uani 0.859(10) 1 d D U P B 3
H10A H 0.1160 0.5647 0.7353 0.060 Uiso 0.859(10) 1 calc R U P B 3
H10B H 0.0517 0.7391 0.7634 0.060 Uiso 0.859(10) 1 calc R U P B 3
C11 C 0.2105(6) 0.6365(5) 0.8657(5) 0.0515(11) Uani 0.859(10) 1 d D U P B 3
H11A H 0.2574 0.7218 0.8627 0.062 Uiso 0.859(10) 1 calc R U P B 3
H11B H 0.1126 0.6368 0.9645 0.062 Uiso 0.859(10) 1 calc R U P B 3
C8' C 0.3127(6) 0.8090(5) 0.3388(6) 0.0532(11) Uani 0.141(10) 1 d D U P B 4
H8'A H 0.2479 0.8693 0.2840 0.064 Uiso 0.141(10) 1 calc R U P B 4
H8'B H 0.3614 0.8757 0.3694 0.064 Uiso 0.141(10) 1 calc R U P B 4
C9' C 0.193(2) 0.742(4) 0.4807(18) 0.048(5) Uiso 0.141(10) 1 d D U P B 4
H9'A H 0.1097 0.8254 0.5448 0.057 Uiso 0.141(10) 1 calc R U P B 4
H9'B H 0.1303 0.6919 0.4480 0.057 Uiso 0.141(10) 1 calc R U P B 4
N3' N 0.257(4) 0.634(3) 0.5815(16) 0.046(4) Uiso 0.141(10) 1 d D U P B 4
H3' H 0.1779 0.5663 0.6263 0.055 Uiso 0.141(10) 1 calc R U P B 4
C10' C 0.242(4) 0.715(2) 0.710(2) 0.047(4) Uiso 0.141(10) 1 d D U P B 4
H10C H 0.1491 0.8039 0.7273 0.057 Uiso 0.141(10) 1 calc R U P B 4
H10D H 0.3467 0.7494 0.6767 0.057 Uiso 0.141(10) 1 calc R U P B 4
C11' C 0.2105(6) 0.6365(5) 0.8657(5) 0.0515(11) Uani 0.141(10) 1 d D U P B 4
H11C H 0.2108 0.7043 0.9352 0.062 Uiso 0.141(10) 1 calc R U P B 4
H11D H 0.0981 0.6134 0.9094 0.062 Uiso 0.141(10) 1 calc R U P B 4

loop_
_atom_site_aniso_label
_atom_site_aniso_U_11
_atom_site_aniso_U_22
_atom_site_aniso_U_33
_atom_site_aniso_U_23
_atom_site_aniso_U_13
_atom_site_aniso_U_12
C1 0.0322(19) 0.040(2) 0.046(2) -0.0113(17) -0.0172(17) -0.0044(16)
C2 0.040(2) 0.045(2) 0.047(2) -0.0048(18) -0.0212(19) -0.0112(18)
C3 0.035(2) 0.043(2) 0.046(2) -0.0039(17) -0.0151(18) -0.0127(17)
C4 0.041(2) 0.057(3) 0.047(3) -0.003(2) -0.011(2) -0.017(2)
C5 0.052(3) 0.075(4) 0.047(3) 0.000(2) -0.014(2) -0.021(3)
C6 0.065(3) 0.065(3) 0.057(3) 0.012(2) -0.033(3) -0.021(3)
C7 0.058(3) 0.051(3) 0.060(3) 0.001(2) -0.031(2) -0.011(2)
N1 0.0323(17) 0.0384(17) 0.045(2) -0.0060(14) -0.0131(15) -0.0038(14)
N2 0.0350(17) 0.0382(17) 0.045(2) -0.0070(14) -0.0188(15) -0.0031(14)
Pt1 0.02306(11) 0.03824(13) 0.04329(14) -0.00548(8) -0.01339(9) -0.00040(8)
P1 0.051(4) 0.050(4) 0.068(5) -0.019(3) -0.027(3) 0.005(3)
F1 0.066(6) 0.102(8) 0.101(6) -0.010(6) -0.003(5) -0.020(5)
F2 0.056(6) 0.100(6) 0.085(6) -0.001(5) -0.024(5) -0.031(5)
F3 0.077(5) 0.084(6) 0.083(5) -0.007(5) -0.053(4) 0.000(5)
F4 0.103(7) 0.066(5) 0.097(8) -0.019(5) -0.006(6) 0.018(5)
F5 0.098(6) 0.093(7) 0.088(5) -0.033(5) -0.052(5) -0.010(5)
F6 0.093(6) 0.050(4) 0.077(6) -0.007(4) -0.032(5) 0.007(4)
P1' 0.034(2) 0.044(2) 0.053(3) -0.009(2) -0.017(2) -0.0085(19)
F1' 0.048(3) 0.075(5) 0.089(4) -0.015(4) -0.021(3) -0.018(3)
F2' 0.052(5) 0.107(6) 0.110(6) -0.024(5) -0.010(5) -0.001(4)
F3' 0.100(6) 0.087(5) 0.098(6) -0.049(5) -0.042(4) -0.011(5)
F4' 0.095(5) 0.065(4) 0.053(4) -0.001(3) -0.015(4) 0.006(4)
F5' 0.076(5) 0.110(6) 0.077(4) -0.034(4) -0.031(3) -0.026(4)
F6' 0.108(6) 0.091(5) 0.104(7) 0.023(5) -0.031(5) 0.020(5)
C8 0.051(2) 0.048(2) 0.057(3) -0.013(2) -0.028(2) 0.0103(19)
C9 0.032(2) 0.063(3) 0.058(3) -0.013(2) -0.023(2) 0.014(2)
N3 0.0280(19) 0.038(2) 0.049(2) -0.0116(17) -0.0176(16) 0.0003(16)
C10 0.028(2) 0.052(3) 0.058(3) -0.010(2) -0.011(2) 0.004(2)
C11 0.041(2) 0.047(2) 0.048(2) -0.0094(19) -0.0091(18) 0.0079(18)
C8' 0.051(2) 0.048(2) 0.057(3) -0.013(2) -0.028(2) 0.0103(19)
C11' 0.041(2) 0.047(2) 0.048(2) -0.0094(19) -0.0091(18) 0.0079(18)

loop_
_atom_type_symbol
_atom_type_description
_atom_type_scat_dispersion_real
_atom_type_scat_dispersion_imag
_atom_type_scat_source
C C 0.0033 0.0016 'International Tables Vol C Tables 4.2.6.8 and 6.1.1.4'
H H 0.0000 0.0000 'International Tables Vol C Tables 4.2.6.8 and 6.1.1.4'
F F 0.0171 0.0103 'International Tables Vol C Tables 4.2.6.8 and 6.1.1.4'
N N 0.0061 0.0033 'International Tables Vol C Tables 4.2.6.8 and 6.1.1.4'
Pt Pt -1.7033 8.3905 'International Tables Vol C Tables 4.2.6.8 and 6.1.1.4'
P P 0.1023 0.0942 'International Tables Vol C Tables 4.2.6.8 and 6.1.1.4'

loop_
_geom_angle_atom_site_label_1
_geom_angle_atom_site_label_2
_geom_angle_atom_site_label_3
_geom_angle
_geom_angle_site_symmetry_1
_geom_angle_site_symmetry_3
N2 C1 N1 105.5(4) . .
N2 C1 Pt1 127.3(3) . .
N1 C1 Pt1 127.3(3) . .
C3 C2 C7 121.8(4) . .
C3 C2 N2 105.6(4) . .
C7 C2 N2 132.6(4) . .
C2 C3 N1 106.7(4) . .
C2 C3 C4 121.5(4) . .
N1 C3 C4 131.8(4) . .
C5 C4 C3 116.9(5) . .
C5 C4 H4A 121.5 . .
C3 C4 H4A 121.5 . .
C4 C5 C6 121.8(5) . .
C4 C5 H5A 119.1 . .
C6 C5 H5A 119.1 . .
C5 C6 C7 121.7(5) . .
C5 C6 H6A 119.2 . .
C7 C6 H6A 119.2 . .
C2 C7 C6 116.3(5) . .
C2 C7 H7A 121.8 . .
C6 C7 H7A 121.8 . .
C1 N1 C3 110.8(4) . .
C1 N1 C11' 126.2(4) . 2_666
C3 N1 C11' 123.0(4) . 2_666
C1 N1 C11 126.2(4) . 2_666
C3 N1 C11 123.0(4) . 2_666
C1 N2 C2 111.4(3) . .
C1 N2 C8' 125.1(4) . .
C2 N2 C8' 123.4(4) . .
C1 N2 C8 125.1(4) . .
C2 N2 C8 123.4(4) . .
C1 Pt1 C1 180.0 2_666 .
C1 Pt1 N3' 89.7(3) 2_666 .
C1 Pt1 N3' 90.3(3) . .
C1 Pt1 N3' 90.3(3) 2_666 2_666
C1 Pt1 N3' 89.7(3) . 2_666
N3' Pt1 N3' 180.0 . 2_666
C1 Pt1 N3 90.31(16) 2_666 2_666
C1 Pt1 N3 89.69(16) . 2_666
C1 Pt1 N3 89.69(16) 2_666 .
C1 Pt1 N3 90.31(16) . .
N3 Pt1 N3 180.0(2) 2_666 .
F5 P1 F1 90.8(7) . .
F5 P1 F6 90.1(6) . .
F1 P1 F6 90.9(7) . .
F5 P1 F3 178.3(8) . .
F1 P1 F3 90.9(7) . .
F6 P1 F3 89.7(6) . .
F5 P1 F4 91.2(7) . .
F1 P1 F4 90.0(7) . .
F6 P1 F4 178.4(8) . .
F3 P1 F4 89.0(7) . .
F5 P1 F2 90.0(7) . .
F1 P1 F2 178.1(9) . .
F6 P1 F2 90.9(7) . .
F3 P1 F2 88.4(7) . .
F4 P1 F2 88.2(7) . .
F6' P1' F2' 90.1(6) . .
F6' P1' F1' 92.2(5) . .
F2' P1' F1' 177.7(7) . .
F6' P1' F5' 94.1(6) . .
F2' P1' F5' 91.3(5) . .
F1' P1' F5' 88.2(5) . .
F6' P1' F3' 90.2(6) . .
F2' P1' F3' 90.0(6) . .
F1' P1' F3' 90.3(5) . .
F5' P1' F3' 175.5(7) . .
F6' P1' F4' 179.3(7) . .
F2' P1' F4' 89.8(5) . .
F1' P1' F4' 87.9(5) . .
F5' P1' F4' 86.6(5) . .
F3' P1' F4' 89.1(5) . .
N2 C8 C9 111.5(5) . .
N2 C8 H8A 109.3 . .
C9 C8 H8A 109.3 . .
N2 C8 H8B 109.3 . .
C9 C8 H8B 109.3 . .
H8A C8 H8B 108.0 . .
C8 C9 N3 110.6(5) . .
C8 C9 H9A 109.5 . .
N3 C9 H9A 109.5 . .
C8 C9 H9B 109.5 . .
N3 C9 H9B 109.5 . .
H9A C9 H9B 108.1 . .
C10 N3 C9 106.9(4) . .
C10 N3 Pt1 115.2(3) . .
C9 N3 Pt1 113.8(4) . .
C10 N3 H3 101(4) . .
C9 N3 H3 109(4) . .
Pt1 N3 H3 110(4) . .
N3 C10 C11 112.4(4) . .
N3 C10 H10A 109.1 . .
C11 C10 H10A 109.1 . .
N3 C10 H10B 109.1 . .
C11 C10 H10B 109.1 . .
H10A C10 H10B 107.9 . .
N1 C11 C10 112.8(4) 2_666 .
N1 C11 H11A 109.0 2_666 .
C10 C11 H11A 109.0 . .
N1 C11 H11B 109.0 2_666 .
C10 C11 H11B 109.0 . .
H11A C11 H11B 107.8 . .
N2 C8' C9' 113.2(13) . .
N2 C8' H8'A 108.9 . .
C9' C8' H8'A 108.9 . .
N2 C8' H8'B 108.9 . .
C9' C8' H8'B 108.9 . .
H8'A C8' H8'B 107.7 . .
N3' C9' C8' 121.5(15) . .
N3' C9' H9'A 106.9 . .
C8' C9' H9'A 106.9 . .
N3' C9' H9'B 106.9 . .
C8' C9' H9'B 106.9 . .
H9'A C9' H9'B 106.7 . .
C10' N3' C9' 109.6(17) . .
C10' N3' Pt1 104.8(19) . .
C9' N3' Pt1 122.1(13) . .
C10' N3' H3' 106.5 . .
C9' N3' H3' 106.5 . .
Pt1 N3' H3' 106.5 . .
N3' C10' C11' 120.4(14) . .
N3' C10' H10C 107.2 . .
C11' C10' H10C 107.2 . .
N3' C10' H10D 107.2 . .
C11' C10' H10D 107.2 . .
H10C C10' H10D 106.9 . .
N1 C11' C10' 112.0(10) 2_666 .
N1 C11' H11C 109.2 2_666 .
C10' C11' H11C 109.2 . .
N1 C11' H11D 109.2 2_666 .
C10' C11' H11D 109.2 . .
H11C C11' H11D 107.9 . .

loop_
_geom_bond_atom_site_label_1
_geom_bond_atom_site_label_2
_geom_bond_distance
_geom_bond_site_symmetry_2
C1 N2 1.347(6) .
C1 N1 1.358(5) .
C1 Pt1 2.042(4) .
C2 C3 1.380(6) .
C2 C7 1.390(7) .
C2 N2 1.392(6) .
C3 N1 1.383(6) .
C3 C4 1.399(7) .
C4 C5 1.368(8) .
C4 H4A 0.9300 .
C5 C6 1.392(8) .
C5 H5A 0.9300 .
C6 C7 1.391(8) .
C6 H6A 0.9300 .
C7 H7A 0.9300 .
N1 C11' 1.451(5) 2_666
N1 C11 1.451(5) 2_666
N2 C8' 1.452(6) .
N2 C8 1.452(6) .
Pt1 C1 2.042(4) 2_666
Pt1 N3' 2.05(3) .
Pt1 N3' 2.05(3) 2_666
Pt1 N3 2.103(4) 2_666
Pt1 N3 2.103(4) .
P1 F5 1.566(10) .
P1 F1 1.570(10) .
P1 F6 1.575(10) .
P1 F3 1.594(10) .
P1 F4 1.594(11) .
P1 F2 1.598(10) .
P1' F6' 1.553(8) .
P1' F2' 1.576(8) .
P1' F1' 1.583(7) .
P1' F5' 1.589(8) .
P1' F3' 1.589(8) .
P1' F4' 1.616(8) .
C8 C9 1.493(9) .
C8 H8A 0.9700 .
C8 H8B 0.9700 .
C9 N3 1.503(6) .
C9 H9A 0.9700 .
C9 H9B 0.9700 .
N3 C10 1.479(6) .
N3 H3 0.91(6) .
C10 C11 1.493(7) .
C10 H10A 0.9700 .
C10 H10B 0.9700 .
C11 N1 1.451(5) 2_666
C11 H11A 0.9700 .
C11 H11B 0.9700 .
C8' C9' 1.497(18) .
C8' H8'A 0.9700 .
C8' H8'B 0.9700 .
C9' N3' 1.477(16) .
C9' H9'A 0.9700 .
C9' H9'B 0.9700 .
N3' C10' 1.461(16) .
N3' H3' 0.9800 .
C10' C11' 1.516(15) .
C10' H10C 0.9700 .
C10' H10D 0.9700 .
C11' N1 1.451(5) 2_666
C11' H11C 0.9700 .
C11' H11D 0.9700 .
